data_1514909
loop_
_publ_author_name
'Croitor, Lilia'
'Coropceanu, Eduard B.'
'Masunov, Art\"em E.'
'Rivera-Jacquez, Hector J.'
'Siminel, Anatolii V.'
'Fonari, Marina S.'

_publ_section_title
;
 Mechanism of Nonlinear Optical Enhancement and Supramolecular Isomerism
 in 1D Polymeric Zn(II) and Cd(II) Sulfates with Pyridine-4-aldoxime
 Ligands
;
_journal_issue 17
_journal_name_full 'The Journal of Physical Chemistry C'
_journal_page_first 9217
_journal_paper_doi 10.1021/jp5007395
_journal_volume 118
_journal_year 2014
_chemical_formula_moiety 'C12 H20 N6 O9 S Zn'
_chemical_formula_sum 'C12 H20 N6 O9 S Zn'
_chemical_formula_weight 489.77
_chemical_name_systematic
; 
 ? 
;
_space_group_IT_number 19
_symmetry_cell_setting orthorhombic
_symmetry_space_group_name_Hall 'P 2ac 2ab'
_symmetry_space_group_name_H-M 'P 21 21 21'
_atom_sites_solution_hydrogens geom
_atom_sites_solution_primary direct
_atom_sites_solution_secondary difmap
_audit_creation_method SHELXL-97
_cell_angle_alpha 90.00
_cell_angle_beta 90.00
_cell_angle_gamma 90.00
_cell_formula_units_Z 4
_cell_length_a 7.9153(2)
_cell_length_b 10.9871(3)
_cell_length_c 21.5221(5)
_cell_measurement_reflns_used 2172
_cell_measurement_temperature 293(2)
_cell_measurement_theta_max 28.8677
_cell_measurement_theta_min 3.1656
_cell_volume 1871.70(8)
_computing_cell_refinement
;
CrysAlisPro, Agilent Technologies,
Version 1.171.35.21b (release 03-02-2012 CrysAlis171 .NET)
(compiled Feb  3 2012,10:37:01)
;
_computing_data_collection
;
CrysAlisPro, Agilent Technologies,
Version 1.171.35.21b (release 03-02-2012 CrysAlis171 .NET)
(compiled Feb  3 2012,10:37:01)
;
_computing_data_reduction
;
CrysAlisPro, Agilent Technologies,
Version 1.171.35.21b (release 03-02-2012 CrysAlis171 .NET)
(compiled Feb  3 2012,10:37:01)
;
_computing_structure_refinement 'SHELXL-97 (Sheldrick, 1997)'
_computing_structure_solution 'SHELXS-97 (Sheldrick, 1990)'
_diffrn_ambient_temperature 293(2)
_diffrn_measured_fraction_theta_full 0.998
_diffrn_measured_fraction_theta_max 0.998
_diffrn_measurement_device_type 'Xcalibur, Eos'
_diffrn_measurement_method '\w scans'
_diffrn_radiation_monochromator graphite
_diffrn_radiation_source 'fine-focus sealed tube'
_diffrn_radiation_type MoK\a
_diffrn_radiation_wavelength 0.71073
_diffrn_reflns_av_R_equivalents 0.0223
_diffrn_reflns_av_sigmaI/netI 0.0441
_diffrn_reflns_limit_h_max 9
_diffrn_reflns_limit_h_min -8
_diffrn_reflns_limit_k_max 11
_diffrn_reflns_limit_k_min -13
_diffrn_reflns_limit_l_max 25
_diffrn_reflns_limit_l_min -24
_diffrn_reflns_number 4698
_diffrn_reflns_theta_full 25.00
_diffrn_reflns_theta_max 25.00
_diffrn_reflns_theta_min 3.17
_exptl_absorpt_coefficient_mu 1.486
_exptl_absorpt_correction_T_max 1.00000
_exptl_absorpt_correction_T_min 0.88903
_exptl_absorpt_correction_type multi-scan
_exptl_absorpt_process_details
;
CrysAlisPro, Agilent Technologies,
Version 1.171.35.21b (release 03-02-2012 CrysAlis171 .NET)
(compiled Feb  3 2012,10:37:01)
Empirical absorption correction using spherical harmonics,
 implemented in SCALE3 ABSPACK scaling algorithm.
;
_exptl_crystal_colour colorless
_exptl_crystal_density_diffrn 1.738
_exptl_crystal_density_method 'not measured'
_exptl_crystal_description prism
_exptl_crystal_F_000 1008
_exptl_crystal_size_max 0.30
_exptl_crystal_size_mid 0.25
_exptl_crystal_size_min 0.12
_refine_diff_density_max 0.390
_refine_diff_density_min -0.350
_refine_diff_density_rms 0.071
_refine_ls_abs_structure_details 'Flack H D (1983), Acta Cryst. A39, 876-881'
_refine_ls_abs_structure_Flack 0.511(17)
_refine_ls_extinction_method none
_refine_ls_goodness_of_fit_ref 1.062
_refine_ls_hydrogen_treatment mixed
_refine_ls_matrix_type full
_refine_ls_number_parameters 293
_refine_ls_number_reflns 2890
_refine_ls_number_restraints 15
_refine_ls_restrained_S_all 1.061
_refine_ls_R_factor_all 0.0392
_refine_ls_R_factor_gt 0.0336
_refine_ls_shift/su_max 0.001
_refine_ls_shift/su_mean 0.000
_refine_ls_structure_factor_coef Fsqd
_refine_ls_weighting_details 'calc w=1/[\s^2^(Fo^2^)+(0.0302P)^2^+0.4514P] where P=(Fo^2^+2Fc^2^)/3'
_refine_ls_weighting_scheme calc
_refine_ls_wR_factor_gt 0.0723
_refine_ls_wR_factor_ref 0.0768
_reflns_number_gt 2634
_reflns_number_total 2890
_reflns_threshold_expression >2sigma(I)
_cod_data_source_file jp5007395_si_002.cif
_cod_data_source_block cl_1822
_cod_depositor_comments 'Adding full bibliography for 1514905--1514909.cif.'
_cod_original_sg_symbol_H-M P212121
_cod_database_code 1514909

loop_
_symmetry_equiv_pos_as_xyz
'x, y, z'
'-x+1/2, -y, z+1/2'
'-x, y+1/2, -z+1/2'
'x+1/2, -y+1/2, -z'

loop_
_atom_site_label
_atom_site_type_symbol
_atom_site_fract_x
_atom_site_fract_y
_atom_site_fract_z
_atom_site_U_iso_or_equiv
_atom_site_adp_type
_atom_site_occupancy
_atom_site_symmetry_multiplicity
_atom_site_calc_flag
_atom_site_refinement_flags
Zn1 Zn 0.36488(5) 0.08966(3) 0.25434(2) 0.02264(13) Uani 1 1 d .
S1 S 0.77093(10) 0.02492(7) 0.24481(5) 0.0230(2) Uani 1 1 d .
O1 O 0.4246(5) 0.2025(3) -0.13327(13) 0.0530(10) Uani 1 1 d .
H1 H 0.3867 0.2627 -0.1509 0.079 Uiso 1 1 calc R
O2 O 0.3881(5) 0.2226(3) 0.64129(12) 0.0470(9) Uani 1 1 d .
H2 H 0.3485 0.2851 0.6561 0.070 Uiso 1 1 calc R
O3 O 0.5942(3) -0.01285(19) 0.25566(13) 0.0250(5) Uani 1 1 d .
O4 O 0.8503(4) 0.0541(3) 0.30292(14) 0.0570(9) Uani 1 1 d .
O5 O 0.8604(4) -0.0758(2) 0.21442(12) 0.0367(7) Uani 1 1 d .
O6 O 0.7729(4) 0.1322(3) 0.20487(16) 0.0565(10) Uani 1 1 d .
N1 N 0.3721(5) 0.0843(3) 0.15401(14) 0.0307(8) Uani 1 1 d .
N2 N 0.3882(6) 0.2097(4) -0.06856(15) 0.0444(11) Uani 1 1 d .
N3 N 0.5434(7) 0.0285(4) -0.07165(18) 0.0529(12) Uani 1 1 d D
H1N H 0.559(8) -0.041(3) -0.0552(19) 0.079 Uiso 1 1 d D
H2N H 0.558(7) 0.036(4) -0.1117(10) 0.079 Uiso 1 1 d D
N4 N 0.3699(5) 0.0892(3) 0.35507(13) 0.0278(8) Uani 1 1 d .
N5 N 0.3645(6) 0.2228(4) 0.57570(14) 0.0388(9) Uani 1 1 d .
N6 N 0.5132(7) 0.0404(4) 0.58453(17) 0.0453(11) Uani 1 1 d D
H3N H 0.526(7) -0.029(3) 0.5684(18) 0.068 Uiso 1 1 d D
H4N H 0.521(7) 0.048(4) 0.6237(10) 0.068 Uiso 1 1 d D
C1 C 0.3147(6) 0.1795(4) 0.12145(19) 0.0387(12) Uani 1 1 d .
H1A H 0.2576 0.2407 0.1427 0.046 Uiso 1 1 calc R
C2 C 0.3356(7) 0.1916(4) 0.05823(19) 0.0397(12) Uani 1 1 d .
H2A H 0.2920 0.2591 0.0376 0.048 Uiso 1 1 calc R
C3 C 0.4221(6) 0.1023(4) 0.02550(18) 0.0331(11) Uani 1 1 d .
C4 C 0.4772(7) 0.0037(4) 0.0589(2) 0.0436(14) Uani 1 1 d .
H4 H 0.5333 -0.0594 0.0388 0.052 Uiso 1 1 calc R
C5 C 0.4503(8) -0.0027(4) 0.12177(19) 0.0442(13) Uani 1 1 d .
H5 H 0.4886 -0.0711 0.1430 0.053 Uiso 1 1 calc R
C6 C 0.4507(6) 0.1142(4) -0.04283(19) 0.0344(11) Uani 1 1 d .
C7 C 0.2970(6) 0.1793(4) 0.38696(19) 0.0407(13) Uani 1 1 d .
H7 H 0.2325 0.2361 0.3653 0.049 Uiso 1 1 calc R
C8 C 0.3129(6) 0.1921(4) 0.45029(19) 0.0407(13) Uani 1 1 d .
H8 H 0.2593 0.2564 0.4703 0.049 Uiso 1 1 calc R
C9 C 0.4070(5) 0.1110(4) 0.48412(17) 0.0293(10) Uani 1 1 d .
C10 C 0.4813(8) 0.0185(5) 0.4513(2) 0.0569(17) Uani 1 1 d .
H10 H 0.5467 -0.0393 0.4718 0.068 Uiso 1 1 calc R
C11 C 0.4590(8) 0.0113(4) 0.3876(2) 0.0507(15) Uani 1 1 d .
H11 H 0.5103 -0.0528 0.3666 0.061 Uiso 1 1 calc R
C12 C 0.4270(6) 0.1260(4) 0.55261(19) 0.0317(11) Uani 1 1 d .
O1W O 0.4978(3) 0.2525(2) 0.2555(2) 0.0414(8) Uani 1 1 d D
H1W H 0.462(4) 0.327(2) 0.251(3) 0.062 Uiso 1 1 d D
H2W H 0.596(3) 0.241(4) 0.240(2) 0.062 Uiso 1 1 d D
O2W O 0.1418(3) 0.1901(2) 0.25139(15) 0.0289(6) Uani 1 1 d D
H3W H 0.056(3) 0.153(3) 0.2626(19) 0.043 Uiso 1 1 d D
H4W H 0.147(5) 0.2665(18) 0.2612(19) 0.043 Uiso 1 1 d D
O3W O 0.2192(3) -0.0740(2) 0.25734(14) 0.0312(6) Uani 1 1 d D
H5W H 0.158(5) -0.081(4) 0.2253(12) 0.047 Uiso 1 1 d D
H6W H 0.175(5) -0.083(4) 0.2921(10) 0.047 Uiso 1 1 d D

loop_
_atom_site_aniso_label
_atom_site_aniso_U_11
_atom_site_aniso_U_22
_atom_site_aniso_U_33
_atom_site_aniso_U_23
_atom_site_aniso_U_13
_atom_site_aniso_U_12
Zn1 0.0237(2) 0.0186(2) 0.0256(2) -0.0003(2) 0.0006(2) 0.00005(17)
S1 0.0196(4) 0.0163(4) 0.0331(5) -0.0024(5) 0.0031(5) -0.0014(3)
O1 0.073(3) 0.055(2) 0.0309(15) 0.0158(16) -0.0036(17) -0.001(2)
O2 0.070(2) 0.0452(17) 0.0255(13) -0.0082(14) -0.0053(18) 0.015(2)
O3 0.0199(11) 0.0183(11) 0.0367(14) -0.0014(14) 0.0031(15) -0.0027(9)
O4 0.0495(19) 0.065(2) 0.0566(18) -0.0213(18) -0.0203(19) -0.003(2)
O5 0.0361(15) 0.0253(14) 0.0486(15) -0.0015(14) 0.0184(15) 0.0073(15)
O6 0.050(2) 0.0317(16) 0.088(2) 0.0276(19) 0.030(2) 0.0051(16)
N1 0.034(2) 0.0272(17) 0.0305(16) 0.0023(16) -0.0031(18) 0.006(2)
N2 0.052(3) 0.055(2) 0.0254(16) 0.0046(19) 0.002(2) -0.004(3)
N3 0.076(3) 0.051(3) 0.032(2) 0.008(2) 0.007(2) 0.015(3)
N4 0.0291(19) 0.0272(17) 0.0271(15) -0.0007(16) 0.0002(17) 0.003(2)
N5 0.044(2) 0.046(2) 0.0266(16) -0.0058(18) -0.004(2) 0.002(2)
N6 0.072(3) 0.038(2) 0.0265(19) -0.0020(19) -0.011(2) 0.009(3)
C1 0.042(3) 0.039(3) 0.035(2) 0.007(2) 0.010(2) 0.007(2)
C2 0.042(3) 0.038(3) 0.039(2) 0.010(2) 0.000(3) 0.003(3)
C3 0.029(2) 0.040(3) 0.031(2) 0.002(2) -0.003(2) -0.004(2)
C4 0.063(4) 0.038(3) 0.031(2) -0.004(2) -0.005(2) 0.024(3)
C5 0.066(3) 0.033(3) 0.034(2) 0.003(2) -0.004(3) 0.021(3)
C6 0.038(3) 0.033(2) 0.033(2) 0.004(2) -0.006(2) -0.005(2)
C7 0.049(3) 0.042(3) 0.031(2) -0.006(2) -0.007(2) 0.020(3)
C8 0.044(3) 0.041(3) 0.038(2) -0.014(2) -0.005(2) 0.020(2)
C9 0.028(2) 0.029(2) 0.031(2) 0.0013(19) -0.002(2) 0.002(2)
C10 0.083(4) 0.056(3) 0.032(2) 0.001(3) -0.004(3) 0.041(4)
C11 0.078(4) 0.045(3) 0.029(2) -0.003(2) 0.006(3) 0.033(3)
C12 0.031(2) 0.033(2) 0.031(2) -0.005(2) -0.003(2) -0.003(2)
O1W 0.0258(12) 0.0172(12) 0.081(2) 0.004(2) 0.009(2) 0.0015(11)
O2W 0.0224(12) 0.0245(12) 0.0400(14) -0.0014(16) 0.003(2) 0.0004(11)
O3W 0.0305(14) 0.0246(13) 0.0384(14) 0.0007(18) -0.0038(16) -0.0050(12)

loop_
_atom_type_symbol
_atom_type_description
_atom_type_scat_dispersion_real
_atom_type_scat_dispersion_imag
_atom_type_scat_source
C C 0.0033 0.0016 'International Tables Vol C Tables 4.2.6.8 and 6.1.1.4'
H H 0.0000 0.0000 'International Tables Vol C Tables 4.2.6.8 and 6.1.1.4'
N N 0.0061 0.0033 'International Tables Vol C Tables 4.2.6.8 and 6.1.1.4'
O O 0.0106 0.0060 'International Tables Vol C Tables 4.2.6.8 and 6.1.1.4'
S S 0.1246 0.1234 'International Tables Vol C Tables 4.2.6.8 and 6.1.1.4'
Zn Zn 0.2839 1.4301 'International Tables Vol C Tables 4.2.6.8 and 6.1.1.4'

loop_
_geom_angle_atom_site_label_1
_geom_angle_atom_site_label_2
_geom_angle_atom_site_label_3
_geom_angle
O1W Zn1 O2W 88.49(9)
O1W Zn1 O3 91.35(9)
O2W Zn1 O3 179.01(12)
O1W Zn1 O3W 176.73(14)
O2W Zn1 O3W 89.37(10)
O3 Zn1 O3W 90.82(9)
O1W Zn1 N1 91.26(15)
O2W Zn1 N1 90.37(13)
O3 Zn1 N1 88.65(13)
O3W Zn1 N1 91.24(12)
O1W Zn1 N4 88.91(15)
O2W Zn1 N4 92.72(13)
O3 Zn1 N4 88.26(12)
O3W Zn1 N4 88.72(12)
N1 Zn1 N4 176.91(11)
O4 S1 O6 109.2(2)
O4 S1 O5 110.19(19)
O6 S1 O5 109.98(16)
O4 S1 O3 109.83(19)
O6 S1 O3 109.29(17)
O5 S1 O3 108.39(15)
N2 O1 H1 109.5
N5 O2 H2 109.5
S1 O3 Zn1 130.86(13)
C5 N1 C1 116.4(4)
C5 N1 Zn1 123.5(3)
C1 N1 Zn1 119.5(3)
C6 N2 O1 107.3(4)
C6 N3 H1N 121(4)
C6 N3 H2N 118(3)
H1N N3 H2N 118(3)
C11 N4 C7 116.2(4)
C11 N4 Zn1 123.1(3)
C7 N4 Zn1 120.2(3)
C12 N5 O2 109.5(4)
C12 N6 H3N 119(3)
C12 N6 H4N 118(3)
H3N N6 H4N 119(3)
N1 C1 C2 123.5(4)
N1 C1 H1A 118.2
C2 C1 H1A 118.2
C1 C2 C3 119.5(4)
C1 C2 H2A 120.3
C3 C2 H2A 120.3
C4 C3 C2 116.7(4)
C4 C3 C6 122.5(4)
C2 C3 C6 120.8(4)
C5 C4 C3 120.6(4)
C5 C4 H4 119.7
C3 C4 H4 119.7
N1 C5 C4 123.3(4)
N1 C5 H5 118.4
C4 C5 H5 118.4
N2 C6 N3 125.6(4)
N2 C6 C3 115.9(4)
N3 C6 C3 118.4(4)
N4 C7 C8 123.0(4)
N4 C7 H7 118.5
C8 C7 H7 118.5
C9 C8 C7 120.6(4)
C9 C8 H8 119.7
C7 C8 H8 119.7
C10 C9 C8 116.2(4)
C10 C9 C12 123.0(4)
C8 C9 C12 120.7(4)
C9 C10 C11 119.8(5)
C9 C10 H10 120.1
C11 C10 H10 120.1
N4 C11 C10 124.1(5)
N4 C11 H11 118.0
C10 C11 H11 118.0
N5 C12 N6 125.4(4)
N5 C12 C9 115.9(4)
N6 C12 C9 118.7(4)
Zn1 O1W H1W 130(3)
Zn1 O1W H2W 109(3)
H1W O1W H2W 113(3)
Zn1 O2W H3W 116(3)
Zn1 O2W H4W 118(3)
H3W O2W H4W 116(3)
Zn1 O3W H5W 111(3)
Zn1 O3W H6W 110(3)
H5W O3W H6W 119(3)

loop_
_geom_bond_atom_site_label_1
_geom_bond_atom_site_label_2
_geom_bond_distance
Zn1 O1W 2.076(2)
Zn1 O2W 2.083(2)
Zn1 O3 2.136(2)
Zn1 O3W 2.137(3)
Zn1 N1 2.161(3)
Zn1 N4 2.168(3)
S1 O4 1.436(3)
S1 O6 1.459(3)
S1 O5 1.468(3)
S1 O3 1.478(2)
O1 N2 1.424(4)
O1 H1 0.8200
O2 N5 1.424(4)
O2 H2 0.8200
N1 C5 1.334(5)
N1 C1 1.338(5)
N2 C6 1.285(6)
N3 C6 1.345(6)
N3 H1N 0.849(19)
N3 H2N 0.872(19)
N4 C11 1.311(5)
N4 C7 1.336(5)
N5 C12 1.274(5)
N6 C12 1.349(6)
N6 H3N 0.848(19)
N6 H4N 0.850(18)
C1 C2 1.377(5)
C1 H1A 0.9300
C2 C3 1.389(6)
C2 H2A 0.9300
C3 C4 1.372(6)
C3 C6 1.494(5)
C4 C5 1.371(6)
C4 H4 0.9300
C5 H5 0.9300
C7 C8 1.376(5)
C7 H7 0.9300
C8 C9 1.371(6)
C8 H8 0.9300
C9 C10 1.370(6)
C9 C12 1.491(5)
C10 C11 1.385(6)
C10 H10 0.9300
C11 H11 0.9300
O1W H1W 0.870(18)
O1W H2W 0.858(18)
O2W H3W 0.827(18)
O2W H4W 0.867(18)
O3W H5W 0.846(17)
O3W H6W 0.831(18)

loop_
_geom_hbond_atom_site_label_D
_geom_hbond_atom_site_label_H
_geom_hbond_atom_site_label_A
_geom_hbond_distance_DH
_geom_hbond_distance_HA
_geom_hbond_distance_DA
_geom_hbond_angle_DHA
_geom_hbond_site_symmetry_A
O1 H1 O6 0.82 1.87 2.668(4) 164.3 4_455
O2 H2 O4 0.82 1.97 2.749(4) 157.1 4_456
N3 H2N O4 0.872(19) 2.21(3) 2.969(5) 146(4) 2_654
N6 H4N O5 0.850(18) 2.19(3) 2.995(5) 159(5) 2_655
O1W H1W O3 0.870(18) 1.823(19) 2.690(3) 174(4) 3_655
O1W H2W O6 0.858(18) 1.99(2) 2.770(4) 151(4) .
O1W H2W O3W 0.858(18) 2.50(4) 2.954(4) 114(3) 3_655
O2W H3W O4 0.827(18) 2.142(19) 2.964(4) 172(4) 1_455
O2W H3W O6 0.827(18) 2.57(3) 3.151(4) 128(4) 1_455
O2W H4W O5 0.867(18) 1.812(19) 2.675(3) 174(4) 3_655
O3W H5W O5 0.846(17) 2.37(4) 2.987(4) 130(3) 1_455
O3W H5W O2 0.846(17) 2.42(3) 3.103(4) 139(4) 2_554
O3W H6W O1 0.831(18) 2.22(3) 2.972(4) 150(4) 2
